data_4103945
loop_
_publ_author_name
'William J. Evans'
'Thomas J. Mueller'
'Joseph W. Ziller'

_publ_section_title
;
 Reactivity of (C5Me5)3LaLx Complexes: Synthesis of a
 Tris(pentamethylcyclopentadienyl) Complex with Two Additional Ligands,
 (C5Me5)3La(NCCMe3)2
;
_journal_name_full 'Journal of the American Chemical Society'
_journal_page_first 2678
_journal_page_last 2686
_journal_paper_doi 10.1021/ja808763y
_journal_volume 131
_journal_year 2009
_chemical_formula_sum 'C26 H48 La N Si2'
_chemical_formula_weight 569.74
_chemical_name_systematic
; 
 ? 
;
_space_group_IT_number 147
_symmetry_cell_setting trigonal
_symmetry_space_group_name_Hall '-P 3'
_symmetry_space_group_name_H-M 'P -3'
_atom_sites_solution_hydrogens difmap
_atom_sites_solution_primary direct
_atom_sites_solution_secondary difmap
_audit_creation_method SHELXTL
_cell_angle_alpha 90.00
_cell_angle_beta 90.00
_cell_angle_gamma 120.00
_cell_formula_units_Z 6
_cell_length_a 17.7905(10)
_cell_length_b 17.7905(10)
_cell_length_c 15.6247(17)
_cell_measurement_temperature 155(2)
_cell_volume 4282.7(6)
_computing_cell_refinement 'Bruker SMART/SAINT'
_computing_data_collection 'Bruker SMART'
_computing_data_reduction 'Bruker SAINT'
_computing_molecular_graphics 'Bruker SHELXTL'
_computing_publication_material 'Bruker SHELXTL'
_computing_structure_refinement 'Bruker SHELXTL'
_computing_structure_solution 'Bruker SHELXTL'
_diffrn_ambient_temperature 155(2)
_diffrn_measured_fraction_theta_full 0.996
_diffrn_measured_fraction_theta_max 0.996
_diffrn_measurement_device_type 'CCD area detector'
_diffrn_measurement_method 'phi and omega scans'
_diffrn_radiation_monochromator graphite
_diffrn_radiation_source 'normal-focus sealed tube'
_diffrn_radiation_type MoK\a
_diffrn_radiation_wavelength 0.71073
_diffrn_reflns_av_R_equivalents 0.0288
_diffrn_reflns_av_sigmaI/netI 0.0167
_diffrn_reflns_limit_h_max 23
_diffrn_reflns_limit_h_min -23
_diffrn_reflns_limit_k_max 23
_diffrn_reflns_limit_k_min -23
_diffrn_reflns_limit_l_max 20
_diffrn_reflns_limit_l_min -20
_diffrn_reflns_number 47466
_diffrn_reflns_theta_full 28.29
_diffrn_reflns_theta_max 28.29
_diffrn_reflns_theta_min 1.30
_diffrn_standards_decay_% '< 1.0'
_diffrn_standards_interval_count 'initial 50 frames recollected'
_diffrn_standards_number '50 frames'
_exptl_absorpt_coefficient_mu 1.593
_exptl_absorpt_correction_T_max 0.6552
_exptl_absorpt_correction_T_min 0.5828
_exptl_absorpt_correction_type multi-scan
_exptl_absorpt_process_details 'Bruker SADABS'
_exptl_crystal_colour colorless
_exptl_crystal_density_diffrn 1.325
_exptl_crystal_density_meas ?
_exptl_crystal_density_method 'not measured'
_exptl_crystal_description hexagon
_exptl_crystal_F_000 1776
_exptl_crystal_size_max 0.38
_exptl_crystal_size_mid 0.31
_exptl_crystal_size_min 0.29
_refine_diff_density_max 3.995
_refine_diff_density_min -0.510
_refine_diff_density_rms 0.107
_refine_ls_extinction_method none
_refine_ls_goodness_of_fit_ref 1.098
_refine_ls_hydrogen_treatment refall
_refine_ls_matrix_type full
_refine_ls_number_parameters 463
_refine_ls_number_reflns 7086
_refine_ls_number_restraints 0
_refine_ls_restrained_S_all 1.098
_refine_ls_R_factor_all 0.0340
_refine_ls_R_factor_gt 0.0289
_refine_ls_shift/su_max 0.002
_refine_ls_shift/su_mean 0.000
_refine_ls_structure_factor_coef Fsqd
_refine_ls_weighting_details 'calc w=1/[\s^2^(Fo^2^)+(0.0497P)^2^+2.4227P] where P=(Fo^2^+2Fc^2^)/3'
_refine_ls_weighting_scheme calc
_refine_ls_wR_factor_gt 0.0718
_refine_ls_wR_factor_ref 0.0763
_reflns_number_gt 6351
_reflns_number_total 7086
_reflns_threshold_expression >2sigma(I)
_cod_data_source_file ja808763y_si_001_1.cif
_cod_data_source_block tjm2
_cod_depositor_comments
;
The following automatic conversions were performed:

'_exptl_crystal_density_meas' value 'n/a' was changed to '?' - the
value is perceived as not measured.

Automatic conversion script
Id: cif_fix_values 3008 2015-01-20 13:52:24Z robertas 
;
_cod_database_code 4103945

loop_
_symmetry_equiv_pos_as_xyz
'x, y, z'
'-y, x-y, z'
'-x+y, -x, z'
'-x, -y, -z'
'y, -x+y, -z'
'x-y, x, -z'

loop_
_atom_site_label
_atom_site_type_symbol
_atom_site_fract_x
_atom_site_fract_y
_atom_site_fract_z
_atom_site_U_iso_or_equiv
_atom_site_adp_type
_atom_site_occupancy
_atom_site_symmetry_multiplicity
_atom_site_calc_flag
La1 La 0.336709(7) 0.040279(7) 0.250347(7) 0.01312(5) Uani 1 1 d
Si1 Si 0.27115(4) -0.15543(4) 0.35699(4) 0.02065(13) Uani 1 1 d
Si2 Si 0.25674(4) -0.15907(4) 0.15931(4) 0.02129(13) Uani 1 1 d
N1 N 0.28133(11) -0.11284(11) 0.25768(12) 0.0187(3) Uani 1 1 d
C1 C 0.50864(13) 0.09571(14) 0.30671(14) 0.0192(4) Uani 1 1 d
C2 C 0.50579(13) 0.17397(13) 0.30177(14) 0.0197(4) Uani 1 1 d
C3 C 0.50157(13) 0.19207(13) 0.21473(15) 0.0203(4) Uani 1 1 d
C4 C 0.50040(13) 0.12460(14) 0.16540(14) 0.0192(4) Uani 1 1 d
C5 C 0.50565(13) 0.06556(13) 0.22257(14) 0.0193(4) Uani 1 1 d
C6 C 0.52770(17) 0.05971(19) 0.38567(19) 0.0338(6) Uani 1 1 d
C7 C 0.51668(18) 0.23198(19) 0.37688(19) 0.0343(6) Uani 1 1 d
C8 C 0.51378(18) 0.27541(17) 0.1771(2) 0.0351(6) Uani 1 1 d
C9 C 0.50955(18) 0.1272(2) 0.06956(17) 0.0357(6) Uani 1 1 d
C10 C 0.51642(17) -0.01037(18) 0.1980(2) 0.0340(6) Uani 1 1 d
C11 C 0.22378(13) 0.08749(14) 0.33005(13) 0.0177(4) Uani 1 1 d
C12 C 0.27177(13) 0.15505(13) 0.27061(14) 0.0182(4) Uani 1 1 d
C13 C 0.24517(14) 0.12097(15) 0.18719(14) 0.0206(4) Uani 1 1 d
C14 C 0.17887(14) 0.03248(15) 0.19542(14) 0.0206(4) Uani 1 1 d
C15 C 0.16570(13) 0.01209(13) 0.28363(14) 0.0185(4) Uani 1 1 d
C16 C 0.22532(18) 0.09983(18) 0.42530(16) 0.0284(5) Uani 1 1 d
C17 C 0.33025(17) 0.24864(15) 0.2945(2) 0.0293(5) Uani 1 1 d
C18 C 0.2738(2) 0.1710(2) 0.10482(17) 0.0340(6) Uani 1 1 d
C19 C 0.12152(19) -0.0239(2) 0.12446(19) 0.0356(6) Uani 1 1 d
C20 C 0.09486(16) -0.07182(17) 0.31975(19) 0.0303(5) Uani 1 1 d
C21 C 0.29768(16) -0.06319(17) 0.43363(16) 0.0262(5) Uani 1 1 d
C22 C 0.15926(17) -0.24637(17) 0.38327(19) 0.0324(5) Uani 1 1 d
C23 C 0.34717(18) -0.19733(18) 0.3791(2) 0.0346(6) Uani 1 1 d
C24 C 0.29951(16) -0.06558(16) 0.08108(15) 0.0261(5) Uani 1 1 d
C25 C 0.13748(17) -0.23138(17) 0.14027(19) 0.0321(5) Uani 1 1 d
C26 C 0.3099(2) -0.2232(2) 0.1307(2) 0.0417(7) Uani 1 1 d
H6A H 0.584(3) 0.083(3) 0.394(3) 0.064(12) Uiso 1 1 d
H6B H 0.512(2) 0.075(2) 0.434(2) 0.050(10) Uiso 1 1 d
H6C H 0.496(2) -0.006(3) 0.386(2) 0.052(10) Uiso 1 1 d
H7A H 0.467(2) 0.215(2) 0.406(2) 0.042(9) Uiso 1 1 d
H7B H 0.562(3) 0.236(3) 0.417(2) 0.062(11) Uiso 1 1 d
H7C H 0.534(3) 0.288(3) 0.363(3) 0.067(12) Uiso 1 1 d
H8A H 0.513(3) 0.310(3) 0.216(3) 0.062(12) Uiso 1 1 d
H8B H 0.468(3) 0.272(3) 0.139(3) 0.065(12) Uiso 1 1 d
H8C H 0.570(4) 0.304(4) 0.147(4) 0.12(2) Uiso 1 1 d
H9A H 0.465(3) 0.132(3) 0.040(3) 0.067(12) Uiso 1 1 d
H9B H 0.563(2) 0.172(2) 0.055(2) 0.046(9) Uiso 1 1 d
H9C H 0.507(2) 0.077(2) 0.047(2) 0.052(10) Uiso 1 1 d
H10A H 0.574(2) 0.004(2) 0.196(2) 0.042(9) Uiso 1 1 d
H10B H 0.496(3) -0.026(3) 0.141(3) 0.058(11) Uiso 1 1 d
H10C H 0.484(3) -0.055(3) 0.227(3) 0.067(13) Uiso 1 1 d
H16A H 0.210(2) 0.141(2) 0.440(2) 0.046(9) Uiso 1 1 d
H16B H 0.279(2) 0.117(2) 0.450(2) 0.042(9) Uiso 1 1 d
H16C H 0.179(2) 0.046(2) 0.453(2) 0.051(10) Uiso 1 1 d
H17A H 0.366(3) 0.256(3) 0.330(3) 0.074(14) Uiso 1 1 d
H17B H 0.297(3) 0.273(3) 0.313(3) 0.077(14) Uiso 1 1 d
H17C H 0.355(3) 0.282(3) 0.246(3) 0.085(14) Uiso 1 1 d
H18A H 0.227(2) 0.176(2) 0.073(2) 0.051(10) Uiso 1 1 d
H18B H 0.296(3) 0.149(3) 0.067(3) 0.063(12) Uiso 1 1 d
H18C H 0.313(3) 0.232(3) 0.117(3) 0.068(12) Uiso 1 1 d
H19A H 0.149(3) 0.000(3) 0.073(3) 0.063(12) Uiso 1 1 d
H19B H 0.068(4) -0.028(4) 0.119(3) 0.106(18) Uiso 1 1 d
H19C H 0.120(3) -0.075(3) 0.117(3) 0.081(14) Uiso 1 1 d
H20A H 0.107(2) -0.079(2) 0.380(2) 0.040(9) Uiso 1 1 d
H20B H 0.040(3) -0.080(3) 0.310(2) 0.063(11) Uiso 1 1 d
H20C H 0.091(2) -0.122(2) 0.291(2) 0.051(10) Uiso 1 1 d
H21A H 0.360(2) -0.011(2) 0.426(2) 0.043(10) Uiso 1 1 d
H21B H 0.252(3) -0.045(2) 0.429(2) 0.059(11) Uiso 1 1 d
H21C H 0.297(2) -0.078(2) 0.488(3) 0.056(11) Uiso 1 1 d
H22A H 0.115(2) -0.233(2) 0.378(2) 0.042(9) Uiso 1 1 d
H22B H 0.141(2) -0.293(2) 0.341(2) 0.046(9) Uiso 1 1 d
H22C H 0.159(2) -0.270(2) 0.438(2) 0.053(10) Uiso 1 1 d
H23A H 0.405(2) -0.159(2) 0.3709(19) 0.032(8) Uiso 1 1 d
H23B H 0.335(3) -0.247(3) 0.340(3) 0.068(12) Uiso 1 1 d
H23C H 0.344(3) -0.216(3) 0.435(3) 0.057(11) Uiso 1 1 d
H24A H 0.362(2) -0.027(2) 0.092(2) 0.048(10) Uiso 1 1 d
H24B H 0.270(2) -0.032(2) 0.082(2) 0.048(10) Uiso 1 1 d
H24C H 0.292(2) -0.087(2) 0.024(2) 0.054(10) Uiso 1 1 d
H25A H 0.117(3) -0.240(3) 0.079(3) 0.069(12) Uiso 1 1 d
H25B H 0.119(2) -0.286(2) 0.167(2) 0.050(10) Uiso 1 1 d
H25C H 0.109(2) -0.209(3) 0.163(2) 0.054(11) Uiso 1 1 d
H26A H 0.372(3) -0.194(3) 0.135(3) 0.077(14) Uiso 1 1 d
H26B H 0.295(4) -0.252(4) 0.075(3) 0.104(17) Uiso 1 1 d
H26C H 0.293(3) -0.272(3) 0.165(2) 0.058(11) Uiso 1 1 d

loop_
_atom_site_aniso_label
_atom_site_aniso_U_11
_atom_site_aniso_U_22
_atom_site_aniso_U_33
_atom_site_aniso_U_23
_atom_site_aniso_U_13
_atom_site_aniso_U_12
La1 0.01064(7) 0.01065(7) 0.01813(8) 0.00004(4) 0.00028(4) 0.00537(4)
Si1 0.0171(3) 0.0164(3) 0.0274(3) 0.0051(2) -0.0005(2) 0.0076(2)
Si2 0.0187(3) 0.0146(3) 0.0283(3) -0.0057(2) -0.0021(2) 0.0066(2)
N1 0.0174(8) 0.0132(8) 0.0248(9) 0.0002(7) -0.0007(7) 0.0072(7)
C1 0.0109(9) 0.0178(9) 0.0250(10) 0.0027(8) -0.0015(7) 0.0042(7)
C2 0.0126(9) 0.0162(9) 0.0268(11) -0.0037(8) 0.0006(8) 0.0046(8)
C3 0.0125(9) 0.0142(9) 0.0313(11) 0.0023(8) 0.0011(8) 0.0043(7)
C4 0.0114(9) 0.0210(10) 0.0214(10) 0.0006(8) 0.0017(7) 0.0052(8)
C5 0.0098(8) 0.0156(9) 0.0303(11) -0.0029(8) -0.0009(7) 0.0047(7)
C6 0.0188(11) 0.0371(14) 0.0367(14) 0.0126(11) -0.0057(10) 0.0074(11)
C7 0.0264(13) 0.0322(14) 0.0382(14) -0.0160(11) -0.0009(11) 0.0102(11)
C8 0.0256(12) 0.0209(12) 0.0564(18) 0.0136(12) 0.0047(12) 0.0099(10)
C9 0.0233(12) 0.0431(16) 0.0246(12) 0.0001(11) 0.0019(10) 0.0046(11)
C10 0.0200(12) 0.0237(12) 0.0614(19) -0.0126(12) -0.0044(12) 0.0134(10)
C11 0.0168(9) 0.0200(10) 0.0200(10) 0.0000(8) 0.0025(7) 0.0120(8)
C12 0.0166(9) 0.0162(9) 0.0252(10) 0.0014(8) 0.0012(8) 0.0107(8)
C13 0.0230(10) 0.0245(10) 0.0211(10) 0.0053(8) 0.0030(8) 0.0169(9)
C14 0.0182(10) 0.0262(11) 0.0230(10) -0.0041(8) -0.0042(8) 0.0153(9)
C15 0.0128(9) 0.0178(9) 0.0261(10) 0.0016(8) 0.0017(7) 0.0086(8)
C16 0.0361(13) 0.0338(13) 0.0217(11) -0.0023(9) 0.0023(10) 0.0223(11)
C17 0.0261(12) 0.0166(10) 0.0465(15) -0.0012(10) 0.0007(11) 0.0116(10)
C18 0.0419(15) 0.0452(16) 0.0273(12) 0.0153(11) 0.0100(11) 0.0310(14)
C19 0.0338(14) 0.0464(16) 0.0374(15) -0.0196(13) -0.0172(12) 0.0281(13)
C20 0.0165(11) 0.0251(12) 0.0458(15) 0.0061(11) 0.0055(10) 0.0079(9)
C21 0.0239(11) 0.0307(12) 0.0231(11) 0.0001(9) -0.0013(9) 0.0129(10)
C22 0.0231(12) 0.0261(12) 0.0396(14) 0.0105(11) 0.0013(10) 0.0060(10)
C23 0.0277(13) 0.0269(13) 0.0524(17) 0.0100(12) -0.0027(12) 0.0161(11)
C24 0.0220(11) 0.0276(12) 0.0222(11) -0.0033(9) -0.0024(8) 0.0074(9)
C25 0.0226(12) 0.0229(12) 0.0410(15) -0.0062(10) -0.0031(10) 0.0040(10)
C26 0.0383(16) 0.0295(14) 0.062(2) -0.0171(14) -0.0039(14) 0.0207(13)

loop_
_atom_type_symbol
_atom_type_description
_atom_type_scat_dispersion_real
_atom_type_scat_dispersion_imag
_atom_type_scat_source
C C 0.0033 0.0016 'International Tables Vol C Tables 4.2.6.8 and 6.1.1.4'
H H 0.0000 0.0000 'International Tables Vol C Tables 4.2.6.8 and 6.1.1.4'
N N 0.0061 0.0033 'International Tables Vol C Tables 4.2.6.8 and 6.1.1.4'
Si Si 0.0817 0.0704 'International Tables Vol C Tables 4.2.6.8 and 6.1.1.4'
La La -0.2871 2.4523 'International Tables Vol C Tables 4.2.6.8 and 6.1.1.4'

loop_
_geom_angle_atom_site_label_1
_geom_angle_atom_site_label_2
_geom_angle_atom_site_label_3
_geom_angle
Cnt1 La1 N1 113.5
Cnt2 La1 N1 113.3
Cnt1 La1 Cnt2 133.2
N1 La1 C12 137.24(6)
N1 La1 C11 111.61(6)
C12 La1 C11 29.08(6)
N1 La1 C13 125.45(6)
C12 La1 C13 28.99(6)
C11 La1 C13 47.81(6)
N1 La1 C5 89.33(6)
C12 La1 C5 133.32(6)
C11 La1 C5 150.88(6)
C13 La1 C5 134.21(6)
N1 La1 C1 98.01(6)
C12 La1 C1 118.22(6)
C11 La1 C1 124.18(6)
C13 La1 C1 136.33(6)
C5 La1 C1 28.74(6)
N1 La1 C4 110.63(6)
C12 La1 C4 110.59(6)
C11 La1 C4 137.75(6)
C13 La1 C4 105.43(6)
C5 La1 C4 28.84(6)
C1 La1 C4 47.39(6)
N1 La1 C2 126.59(6)
C12 La1 C2 90.44(6)
C11 La1 C2 103.73(6)
C13 La1 C2 107.95(6)
C5 La1 C2 47.35(6)
C1 La1 C2 28.82(6)
C4 La1 C2 47.22(6)
N1 La1 C14 97.08(6)
C12 La1 C14 47.50(6)
C11 La1 C14 47.37(6)
C13 La1 C14 28.91(6)
C5 La1 C14 153.28(6)
C1 La1 C14 164.85(6)
C4 La1 C14 127.09(6)
C2 La1 C14 136.03(6)
N1 La1 C15 89.73(6)
C12 La1 C15 47.55(6)
C11 La1 C15 28.78(6)
C13 La1 C15 47.51(6)
C5 La1 C15 178.14(6)
C1 La1 C15 150.00(6)
C4 La1 C15 152.92(6)
C2 La1 C15 132.48(6)
C14 La1 C15 28.51(6)
N1 La1 C3 136.39(6)
C12 La1 C3 86.37(6)
C11 La1 C3 110.42(6)
C13 La1 C3 91.81(6)
C5 La1 C3 47.22(6)
C1 La1 C3 47.13(6)
C4 La1 C3 28.65(6)
C2 La1 C3 28.40(6)
C14 La1 C3 120.04(6)
C15 La1 C3 133.81(6)
N1 La1 C24 60.72(6)
C12 La1 C24 119.46(6)
C11 La1 C24 125.83(6)
C13 La1 C24 90.48(7)
C5 La1 C24 81.63(6)
C1 La1 C24 109.79(7)
C4 La1 C24 77.02(6)
C2 La1 C24 123.85(6)
C14 La1 C24 79.07(6)
C15 La1 C24 99.30(6)
C3 La1 C24 102.21(6)
N1 La1 Si2 27.57(4)
C12 La1 Si2 133.78(4)
C11 La1 Si2 120.35(4)
C13 La1 Si2 109.62(5)
C5 La1 Si2 87.65(4)
C1 La1 Si2 107.92(5)
C4 La1 Si2 97.97(5)
C2 La1 Si2 134.53(4)
C14 La1 Si2 86.30(4)
C15 La1 Si2 92.25(4)
C3 La1 Si2 126.58(5)
C24 La1 Si2 33.34(5)
N1 Si1 C23 114.17(12)
N1 Si1 C22 114.53(11)
C23 Si1 C22 106.37(13)
N1 Si1 C21 105.49(10)
C23 Si1 C21 108.16(13)
C22 Si1 C21 107.83(13)
N1 Si1 La1 37.85(6)
C23 Si1 La1 122.47(9)
C22 Si1 La1 130.15(9)
C21 Si1 La1 67.85(8)
N1 Si2 C26 115.30(13)
N1 Si2 C25 113.95(12)
C26 Si2 C25 106.76(14)
N1 Si2 C24 105.48(10)
C26 Si2 C24 106.24(15)
C25 Si2 C24 108.70(12)
N1 Si2 La1 40.79(6)
C26 Si2 La1 131.48(10)
C25 Si2 La1 121.43(9)
C24 Si2 La1 65.09(8)
Si2 N1 Si1 131.99(11)
Si2 N1 La1 111.64(9)
Si1 N1 La1 116.34(9)
C5 C1 C2 108.00(19)
C5 C1 C6 125.1(2)
C2 C1 C6 126.0(2)
C5 C1 La1 75.53(11)
C2 C1 La1 76.34(12)
C6 C1 La1 122.58(15)
C3 C2 C1 107.98(19)
C3 C2 C7 126.7(2)
C1 C2 C7 124.9(2)
C3 C2 La1 76.41(12)
C1 C2 La1 74.84(12)
C7 C2 La1 120.56(15)
C2 C3 C4 108.14(19)
C2 C3 C8 127.2(2)
C4 C3 C8 123.7(2)
C2 C3 La1 75.20(12)
C4 C3 La1 74.58(12)
C8 C3 La1 125.22(15)
C5 C4 C3 107.83(19)
C5 C4 C9 127.2(2)
C3 C4 C9 124.0(2)
C5 C4 La1 75.23(11)
C3 C4 La1 76.77(12)
C9 C4 La1 123.10(15)
C1 C5 C4 108.03(18)
C1 C5 C10 125.5(2)
C4 C5 C10 126.1(2)
C1 C5 La1 75.73(11)
C4 C5 La1 75.93(12)
C10 C5 La1 119.73(14)
C15 C11 C12 108.20(18)
C15 C11 C16 126.6(2)
C12 C11 C16 124.5(2)
C15 C11 La1 77.48(12)
C12 C11 La1 75.35(11)
C16 C11 La1 121.09(15)
C13 C12 C11 108.02(18)
C13 C12 C17 126.9(2)
C11 C12 C17 124.5(2)
C13 C12 La1 75.93(12)
C11 C12 La1 75.57(11)
C17 C12 La1 121.47(15)
C12 C13 C14 107.77(18)
C12 C13 C18 126.4(2)
C14 C13 C18 125.5(2)
C12 C13 La1 75.08(12)
C14 C13 La1 77.09(12)
C18 C13 La1 119.22(15)
C15 C14 C13 108.10(19)
C15 C14 C19 125.3(2)
C13 C14 C19 125.6(2)
C15 C14 La1 75.75(12)
C13 C14 La1 74.00(12)
C19 C14 La1 125.06(15)
C14 C15 C11 107.88(19)
C14 C15 C20 124.8(2)
C11 C15 C20 127.0(2)
C14 C15 La1 75.74(12)
C11 C15 La1 73.74(11)
C20 C15 La1 122.06(15)
Si2 C24 La1 81.58(8)

loop_
_geom_bond_atom_site_label_1
_geom_bond_atom_site_label_2
_geom_bond_distance
La1 Cnt1 2.589
La1 Cnt2 2.577
La1 N1 2.3917(17)
La1 C12 2.822(2)
La1 C11 2.825(2)
La1 C13 2.833(2)
La1 C5 2.841(2)
La1 C1 2.844(2)
La1 C4 2.850(2)
La1 C2 2.863(2)
La1 C14 2.872(2)
La1 C15 2.873(2)
La1 C3 2.878(2)
La1 C24 3.120(2)
La1 Si2 3.4028(6)
Si1 N1 1.6963(19)
Si1 C23 1.874(3)
Si1 C22 1.878(3)
Si1 C21 1.891(3)
Si2 N1 1.6943(19)
Si2 C26 1.864(3)
Si2 C25 1.875(3)
Si2 C24 1.890(3)
C1 C5 1.411(3)
C1 C2 1.420(3)
C1 C6 1.505(3)
C2 C3 1.408(3)
C2 C7 1.510(3)
C3 C4 1.418(3)
C3 C8 1.507(3)
C4 C5 1.417(3)
C4 C9 1.504(3)
C5 C10 1.506(3)
C11 C15 1.417(3)
C11 C12 1.418(3)
C11 C16 1.503(3)
C12 C13 1.415(3)
C12 C17 1.504(3)
C13 C14 1.424(3)
C13 C18 1.502(3)
C14 C15 1.415(3)
C14 C19 1.501(3)
C15 C20 1.501(3)
